data_7234651
loop_
_publ_author_name
'Tarek H. El-Assaad'
'Manuel Auer'
'Raul Castaneda'
'Kassem M. Hallal'
'Fadi M. Jradi'
'Lorenzo Mosca'
'Rony S. Khnayzer'
'Digambara Patra'
'Tatiana V. Timofeeva'
'Jean-Luc Bredas'
'Emil J. W. List-Kratochvil'
'Brigitte Wex'
'Bilal R. Kaafarani'

_publ_section_title
;
 Tetraaryl pyrenes: photophysical properties, computational studies,
 crystal structures, and application in OLEDs
;
_journal_name_full 'Journal of Materials Chemistry C'
_journal_page_first 3041
_journal_page_last 3058
_journal_paper_doi 10.1039/C5TC02849C
_journal_volume 4
_journal_year 2016
_chemical_formula_moiety 'C44 H34 S4'
_chemical_formula_sum 'C44 H34 S4'
_chemical_formula_weight 690.95
_chemical_name_common 1,3,6,8-Tetramethylthiopyrene
_chemical_name_systematic 'Pyrene, 1,3,6,8-tetrakis(methylthio)-'
_space_group_crystal_system monoclinic
_space_group_IT_number 14
_space_group_name_Hall '-P 2ybc'
_space_group_name_H-M_alt 'P 1 21/c 1'
_atom_sites_solution_hydrogens geom
_atom_sites_solution_primary direct
_atom_sites_solution_secondary difmap
_cell_angle_alpha 90.00
_cell_angle_beta 114.8800(10)
_cell_angle_gamma 90.00
_cell_formula_units_Z 2
_cell_length_a 16.4099(17)
_cell_length_b 6.9907(7)
_cell_length_c 16.3466(17)
_cell_measurement_reflns_used 2791
_cell_measurement_temperature 296.15
_cell_measurement_theta_max 26.37
_cell_measurement_theta_min 4.15
_cell_volume 1701.2(3)
_computing_molecular_graphics 'Olex2 (Dolomanov et al., 2009)'
_computing_publication_material 'Olex2 (Dolomanov et al., 2009)'
_computing_structure_refinement 'XL (Sheldrick, 2008)'
_computing_structure_solution 'SHELXS-97 (Sheldrick, 2008)'
_diffrn_ambient_temperature 296.15
_diffrn_measured_fraction_theta_full 0.995
_diffrn_measured_fraction_theta_max 0.995
_diffrn_measurement_device_type 'Bruker APEX-II CCD'
_diffrn_measurement_method '\f and \w scans'
_diffrn_radiation_monochromator graphite
_diffrn_radiation_type MoK\a
_diffrn_radiation_wavelength 0.71073
_diffrn_reflns_av_R_equivalents 0.0595
_diffrn_reflns_av_unetI/netI 0.0558
_diffrn_reflns_limit_h_max 23
_diffrn_reflns_limit_h_min -22
_diffrn_reflns_limit_k_max 9
_diffrn_reflns_limit_k_min -9
_diffrn_reflns_limit_l_max 23
_diffrn_reflns_limit_l_min -23
_diffrn_reflns_number 19655
_diffrn_reflns_theta_full 30.59
_diffrn_reflns_theta_max 30.59
_diffrn_reflns_theta_min 4.15
_diffrn_source 'fine-focus sealed tube'
_diffrn_standards_number 0
_exptl_absorpt_coefficient_mu 0.312
_exptl_absorpt_correction_T_max 0.7461
_exptl_absorpt_correction_T_min 0.6607
_exptl_absorpt_correction_type multi-scan
_exptl_absorpt_process_details
;
SADABS-2012/1 (Bruker,2012) was used for absorption correction.
wR2(int) was 0.0588 before and 0.0483 after correction.
The Ratio of minimum to maximum transmission is 0.8855.
The \l/2 correction factor is 0.0015.
;
_exptl_crystal_colour 'clear yellowish yellow'
_exptl_crystal_colour_lustre clear
_exptl_crystal_colour_modifier yellowish
_exptl_crystal_colour_primary yellow
_exptl_crystal_density_diffrn 1.349
_exptl_crystal_density_method 'not measured'
_exptl_crystal_description needle
_exptl_crystal_F_000 724
_exptl_crystal_preparation Luminescent
_exptl_crystal_recrystallization_method 'Re-crystallisation from solvent: '
_exptl_crystal_size_max 0.3
_exptl_crystal_size_mid 0.2
_exptl_crystal_size_min 0.1
_refine_diff_density_max 0.416
_refine_diff_density_min -0.281
_refine_diff_density_rms 0.056
_refine_ls_extinction_method none
_refine_ls_goodness_of_fit_ref 1.019
_refine_ls_hydrogen_treatment constr
_refine_ls_matrix_type full
_refine_ls_number_parameters 219
_refine_ls_number_reflns 5209
_refine_ls_number_restraints 0
_refine_ls_restrained_S_all 1.019
_refine_ls_R_factor_all 0.1097
_refine_ls_R_factor_gt 0.0576
_refine_ls_shift/su_max 0.000
_refine_ls_shift/su_mean 0.000
_refine_ls_structure_factor_coef Fsqd
_refine_ls_weighting_details 'calc w=1/[\s^2^(Fo^2^)+(0.0683P)^2^+0.5663P] where P=(Fo^2^+2Fc^2^)/3'
_refine_ls_weighting_scheme calc
_refine_ls_wR_factor_gt 0.1360
_refine_ls_wR_factor_ref 0.1630
_reflns_number_gt 3095
_reflns_number_total 5209
_reflns_threshold_expression >2sigma(I)
_cod_data_source_file J-Mater-Chem-C-2016-4-3041.cif
_cod_data_source_block 2
_cod_database_code 7234651
_olex2_refinement_description
;
1. Fixed Uiso
 At 1.2 times of:
  All C(H) groups
 At 1.5 times of:
  All C(H,H,H) groups
2.a Aromatic/amide H refined with riding coordinates:
 C1(H1), C4(H4), C8(H8), C10(H10), C11(H11), C13(H13), C14(H14), C17(H17),
 C18(H18), C20(H20), C21(H21)
2.b Idealised Me refined as rotating group:
 C15(H15A,H15B,H15C), C22(H22A,H22B,H22C)
;

loop_
_space_group_symop_id
_space_group_symop_operation_xyz
1 'x, y, z'
2 '-x, y+1/2, -z+1/2'
3 '-x, -y, -z'
4 'x, -y-1/2, z-1/2'

loop_
_atom_site_label
_atom_site_type_symbol
_atom_site_fract_x
_atom_site_fract_y
_atom_site_fract_z
_atom_site_U_iso_or_equiv
_atom_site_adp_type
_atom_site_occupancy
_atom_site_symmetry_multiplicity
_atom_site_calc_flag
_atom_site_disorder_assembly
_atom_site_disorder_group
_atom_site_refinement_flags_posn
S1 S 0.73699(5) -0.51691(9) 0.34980(6) 0.0623(2) Uani 1 1 d . . .
S2 S 1.04258(4) 0.74341(12) 0.91717(5) 0.0687(3) Uani 1 1 d . . .
C1 C 0.60086(14) 0.6739(3) 0.64324(14) 0.0372(5) Uani 1 1 d . . .
H1 H 0.6473 0.7132 0.6970 0.045 Uiso 1 1 calc . . R
C2 C 0.61641(13) 0.5224(3) 0.59353(13) 0.0316(4) Uani 1 1 d . . .
C3 C 0.70162(13) 0.4346(3) 0.62023(14) 0.0330(4) Uani 1 1 d . . .
C4 C 0.70892(13) 0.2709(3) 0.57559(14) 0.0363(5) Uani 1 1 d . . .
H4 H 0.7644 0.2099 0.5962 0.044 Uiso 1 1 calc . . R
C5 C 0.63756(13) 0.1934(3) 0.50159(14) 0.0329(4) Uani 1 1 d . . .
C6 C 0.55377(13) 0.2889(3) 0.46862(14) 0.0320(4) Uani 1 1 d . . .
C7 C 0.54245(12) 0.4514(3) 0.51570(13) 0.0295(4) Uani 1 1 d . . .
C8 C 0.47959(14) 0.2378(3) 0.38564(15) 0.0380(5) Uani 1 1 d . . .
H8 H 0.4872 0.1407 0.3506 0.046 Uiso 1 1 calc . . R
C9 C 0.65545(13) 0.0187(3) 0.45902(14) 0.0332(4) Uani 1 1 d . . .
C10 C 0.73754(14) 0.0019(3) 0.45155(16) 0.0395(5) Uani 1 1 d . . .
H10 H 0.7781 0.1031 0.4703 0.047 Uiso 1 1 calc . . R
C11 C 0.75958(15) -0.1600(3) 0.41727(16) 0.0429(5) Uani 1 1 d . . .
H11 H 0.8148 -0.1678 0.4142 0.052 Uiso 1 1 calc . . R
C12 C 0.69886(16) -0.3131(3) 0.38700(15) 0.0399(5) Uani 1 1 d . . .
C13 C 0.61684(16) -0.2956(3) 0.39142(16) 0.0415(5) Uani 1 1 d . . .
H13 H 0.5748 -0.3935 0.3694 0.050 Uiso 1 1 calc . . R
C14 C 0.59647(15) -0.1341(3) 0.42821(15) 0.0394(5) Uani 1 1 d . . .
H14 H 0.5417 -0.1280 0.4324 0.047 Uiso 1 1 calc . . R
C15 C 0.6392(2) -0.6497(4) 0.28426(19) 0.0617(7) Uani 1 1 d . . .
H15A H 0.6040 -0.6680 0.3180 0.093 Uiso 1 1 calc . . GR
H15B H 0.6562 -0.7719 0.2695 0.093 Uiso 1 1 calc . . GR
H15C H 0.6044 -0.5812 0.2297 0.093 Uiso 1 1 calc . . GR
C16 C 0.78413(13) 0.5143(3) 0.69352(14) 0.0341(4) Uani 1 1 d . . .
C17 C 0.84220(14) 0.4001(3) 0.76223(15) 0.0411(5) Uani 1 1 d . . .
H17 H 0.8287 0.2713 0.7639 0.049 Uiso 1 1 calc . . R
C18 C 0.92041(15) 0.4743(3) 0.82890(16) 0.0465(6) Uani 1 1 d . . .
H18 H 0.9583 0.3951 0.8749 0.056 Uiso 1 1 calc . . R
C19 C 0.94268(14) 0.6658(3) 0.82757(15) 0.0410(5) Uani 1 1 d . . .
C20 C 0.88630(15) 0.7809(3) 0.75760(16) 0.0434(5) Uani 1 1 d . . .
H20 H 0.9011 0.9083 0.7546 0.052 Uiso 1 1 calc . . R
C21 C 0.80750(14) 0.7055(3) 0.69191(16) 0.0406(5) Uani 1 1 d . . .
H21 H 0.7695 0.7845 0.6459 0.049 Uiso 1 1 calc . . R
C22 C 1.0430(2) 0.9941(4) 0.9029(2) 0.0755(9) Uani 1 1 d . . .
H22A H 1.0958 1.0477 0.9499 0.113 Uiso 1 1 calc . . GR
H22B H 0.9905 1.0486 0.9056 0.113 Uiso 1 1 calc . . GR
H22C H 1.0430 1.0221 0.8453 0.113 Uiso 1 1 calc . . GR

loop_
_atom_site_aniso_label
_atom_site_aniso_U_11
_atom_site_aniso_U_22
_atom_site_aniso_U_33
_atom_site_aniso_U_23
_atom_site_aniso_U_13
_atom_site_aniso_U_12
S1 0.0686(5) 0.0403(3) 0.0903(6) -0.0112(3) 0.0453(4) 0.0095(3)
S2 0.0368(3) 0.0681(5) 0.0697(5) -0.0065(4) -0.0082(3) -0.0052(3)
C1 0.0304(10) 0.0391(11) 0.0360(11) -0.0094(9) 0.0079(8) -0.0012(8)
C2 0.0281(9) 0.0299(10) 0.0343(10) -0.0024(8) 0.0106(8) 0.0005(7)
C3 0.0275(9) 0.0326(10) 0.0345(10) -0.0011(8) 0.0089(8) -0.0005(8)
C4 0.0287(10) 0.0351(11) 0.0409(11) -0.0023(9) 0.0107(8) 0.0045(8)
C5 0.0289(9) 0.0290(9) 0.0399(11) -0.0022(8) 0.0136(8) 0.0012(8)
C6 0.0298(9) 0.0285(9) 0.0376(11) -0.0048(8) 0.0140(8) -0.0018(7)
C7 0.0266(9) 0.0278(9) 0.0330(10) -0.0022(8) 0.0113(8) 0.0000(7)
C8 0.0337(10) 0.0338(10) 0.0427(12) -0.0116(9) 0.0123(9) 0.0007(8)
C9 0.0314(10) 0.0300(10) 0.0366(11) -0.0015(8) 0.0127(8) 0.0035(8)
C10 0.0330(11) 0.0334(11) 0.0512(13) -0.0027(9) 0.0168(10) 0.0007(8)
C11 0.0381(11) 0.0409(12) 0.0561(14) 0.0022(11) 0.0259(11) 0.0070(9)
C12 0.0506(13) 0.0309(10) 0.0429(12) 0.0045(9) 0.0241(10) 0.0102(9)
C13 0.0467(12) 0.0298(10) 0.0540(14) -0.0063(10) 0.0271(11) -0.0060(9)
C14 0.0362(11) 0.0330(10) 0.0534(13) -0.0020(10) 0.0231(10) 0.0011(9)
C15 0.079(2) 0.0434(14) 0.0616(17) -0.0032(13) 0.0281(15) 0.0117(13)
C16 0.0262(9) 0.0358(10) 0.0371(11) -0.0038(9) 0.0100(8) 0.0014(8)
C17 0.0367(11) 0.0344(11) 0.0462(13) 0.0040(9) 0.0115(10) 0.0011(9)
C18 0.0345(11) 0.0455(13) 0.0462(13) 0.0050(10) 0.0040(10) 0.0066(10)
C19 0.0259(10) 0.0469(13) 0.0449(12) -0.0053(10) 0.0096(9) 0.0004(9)
C20 0.0346(11) 0.0353(11) 0.0529(13) -0.0025(10) 0.0111(10) -0.0017(9)
C21 0.0315(10) 0.0363(11) 0.0439(12) 0.0012(9) 0.0061(9) 0.0022(8)
C22 0.072(2) 0.067(2) 0.074(2) -0.0171(16) 0.0173(17) -0.0302(16)

loop_
_atom_type_symbol
_atom_type_description
_atom_type_scat_dispersion_real
_atom_type_scat_dispersion_imag
_atom_type_scat_source
C C 0.0033 0.0016 'International Tables Vol C Tables 4.2.6.8 and 6.1.1.4'
H H 0.0000 0.0000 'International Tables Vol C Tables 4.2.6.8 and 6.1.1.4'
S S 0.1246 0.1234 'International Tables Vol C Tables 4.2.6.8 and 6.1.1.4'

loop_
_geom_angle_atom_site_label_1
_geom_angle_atom_site_label_2
_geom_angle_atom_site_label_3
_geom_angle
_geom_angle_site_symmetry_1
_geom_angle_site_symmetry_3
C12 S1 C15 105.62(12) . .
C19 S2 C22 104.43(14) . .
C2 C1 H1 119.2 . .
C8 C1 H1 119.2 3_666 .
C8 C1 C2 121.66(19) 3_666 .
C1 C2 C7 118.58(17) . .
C3 C2 C1 122.51(18) . .
C3 C2 C7 118.86(17) . .
C2 C3 C16 122.12(18) . .
C4 C3 C2 119.12(18) . .
C4 C3 C16 118.75(18) . .
C3 C4 H4 118.3 . .
C3 C4 C5 123.39(18) . .
C5 C4 H4 118.3 . .
C4 C5 C6 118.33(18) . .
C4 C5 C9 117.68(17) . .
C6 C5 C9 123.92(18) . .
C5 C6 C7 119.76(18) . .
C5 C6 C8 122.95(18) . .
C7 C6 C8 117.17(17) . .
C2 C7 C7 119.1(2) . 3_666
C6 C7 C2 120.15(17) . .
C6 C7 C7 120.7(2) . 3_666
C1 C8 C6 122.18(19) 3_666 .
C1 C8 H8 118.9 3_666 .
C6 C8 H8 118.9 . .
C10 C9 C5 119.41(18) . .
C14 C9 C5 123.70(18) . .
C14 C9 C10 116.86(18) . .
C9 C10 H10 119.0 . .
C11 C10 C9 121.9(2) . .
C11 C10 H10 119.0 . .
C10 C11 H11 120.0 . .
C10 C11 C12 120.1(2) . .
C12 C11 H11 120.0 . .
C11 C12 S1 115.82(17) . .
C13 C12 S1 125.70(18) . .
C13 C12 C11 118.43(19) . .
C12 C13 H13 119.6 . .
C12 C13 C14 120.9(2) . .
C14 C13 H13 119.6 . .
C9 C14 H14 119.1 . .
C13 C14 C9 121.8(2) . .
C13 C14 H14 119.1 . .
S1 C15 H15A 109.5 . .
S1 C15 H15B 109.5 . .
S1 C15 H15C 109.5 . .
H15A C15 H15B 109.5 . .
H15A C15 H15C 109.5 . .
H15B C15 H15C 109.5 . .
C17 C16 C3 121.41(19) . .
C17 C16 C21 117.95(19) . .
C21 C16 C3 120.55(19) . .
C16 C17 H17 119.5 . .
C16 C17 C18 121.1(2) . .
C18 C17 H17 119.5 . .
C17 C18 H18 119.7 . .
C17 C18 C19 120.7(2) . .
C19 C18 H18 119.7 . .
C18 C19 S2 116.23(17) . .
C20 C19 S2 124.89(18) . .
C20 C19 C18 118.9(2) . .
C19 C20 H20 120.0 . .
C19 C20 C21 119.9(2) . .
C21 C20 H20 120.0 . .
C16 C21 H21 119.3 . .
C20 C21 C16 121.5(2) . .
C20 C21 H21 119.3 . .
S2 C22 H22A 109.5 . .
S2 C22 H22B 109.5 . .
S2 C22 H22C 109.5 . .
H22A C22 H22B 109.5 . .
H22A C22 H22C 109.5 . .
H22B C22 H22C 109.5 . .

loop_
_geom_bond_atom_site_label_1
_geom_bond_atom_site_label_2
_geom_bond_distance
_geom_bond_site_symmetry_2
S1 C12 1.764(2) .
S1 C15 1.772(3) .
S2 C19 1.762(2) .
S2 C22 1.768(3) .
C1 H1 0.9300 .
C1 C2 1.422(3) .
C1 C8 1.350(3) 3_666
C2 C3 1.417(3) .
C2 C7 1.428(3) .
C3 C4 1.390(3) .
C3 C16 1.488(3) .
C4 H4 0.9300 .
C4 C5 1.392(3) .
C5 C6 1.416(3) .
C5 C9 1.495(3) .
C6 C7 1.427(3) .
C6 C8 1.435(3) .
C7 C7 1.437(4) 3_666
C8 C1 1.350(3) 3_666
C8 H8 0.9300 .
C9 C10 1.408(3) .
C9 C14 1.386(3) .
C10 H10 0.9300 .
C10 C11 1.377(3) .
C11 H11 0.9300 .
C11 C12 1.403(3) .
C12 C13 1.383(3) .
C13 H13 0.9300 .
C13 C14 1.385(3) .
C14 H14 0.9300 .
C15 H15A 0.9600 .
C15 H15B 0.9600 .
C15 H15C 0.9600 .
C16 C17 1.381(3) .
C16 C21 1.394(3) .
C17 H17 0.9300 .
C17 C18 1.388(3) .
C18 H18 0.9300 .
C18 C19 1.391(3) .
C19 C20 1.386(3) .
C20 H20 0.9300 .
C20 C21 1.391(3) .
C21 H21 0.9300 .
C22 H22A 0.9600 .
C22 H22B 0.9600 .
C22 H22C 0.9600 .

loop_
_geom_torsion_atom_site_label_1
_geom_torsion_atom_site_label_2
_geom_torsion_atom_site_label_3
_geom_torsion_atom_site_label_4
_geom_torsion
_geom_torsion_site_symmetry_1
_geom_torsion_site_symmetry_2
_geom_torsion_site_symmetry_3
_geom_torsion_site_symmetry_4
S1 C12 C13 C14 175.04(18) . . . .
S2 C19 C20 C21 -177.92(19) . . . .
C1 C2 C3 C4 171.2(2) . . . .
C1 C2 C3 C16 -10.0(3) . . . .
C1 C2 C7 C6 -174.66(19) . . . .
C1 C2 C7 C7 7.0(3) . . . 3_666
C2 C3 C4 C5 4.1(3) . . . .
C2 C3 C16 C17 131.4(2) . . . .
C2 C3 C16 C21 -52.2(3) . . . .
C3 C2 C7 C6 3.0(3) . . . .
C3 C2 C7 C7 -175.4(2) . . . 3_666
C3 C4 C5 C6 1.7(3) . . . .
C3 C4 C5 C9 178.8(2) . . . .
C3 C16 C17 C18 178.1(2) . . . .
C3 C16 C21 C20 -177.2(2) . . . .
C4 C3 C16 C17 -49.8(3) . . . .
C4 C3 C16 C21 126.6(2) . . . .
C4 C5 C6 C7 -5.0(3) . . . .
C4 C5 C6 C8 170.9(2) . . . .
C4 C5 C9 C10 -38.2(3) . . . .
C4 C5 C9 C14 139.7(2) . . . .
C5 C6 C7 C2 2.7(3) . . . .
C5 C6 C7 C7 -178.9(2) . . . 3_666
C5 C6 C8 C1 177.6(2) . . . 3_666
C5 C9 C10 C11 176.6(2) . . . .
C5 C9 C14 C13 -178.2(2) . . . .
C6 C5 C9 C10 138.8(2) . . . .
C6 C5 C9 C14 -43.3(3) . . . .
C7 C2 C3 C4 -6.3(3) . . . .
C7 C2 C3 C16 172.47(19) . . . .
C7 C6 C8 C1 -6.3(3) . . . 3_666
C8 C1 C2 C3 176.6(2) 3_666 . . .
C8 C1 C2 C7 -5.8(3) 3_666 . . .
C8 C6 C7 C2 -173.46(19) . . . .
C8 C6 C7 C7 4.9(3) . . . 3_666
C9 C5 C6 C7 178.00(19) . . . .
C9 C5 C6 C8 -6.1(3) . . . .
C9 C10 C11 C12 1.2(4) . . . .
C10 C9 C14 C13 -0.3(3) . . . .
C10 C11 C12 S1 -176.97(18) . . . .
C10 C11 C12 C13 0.9(3) . . . .
C11 C12 C13 C14 -2.6(3) . . . .
C12 C13 C14 C9 2.3(4) . . . .
C14 C9 C10 C11 -1.5(3) . . . .
C15 S1 C12 C11 -161.89(19) . . . .
C15 S1 C12 C13 20.4(2) . . . .
C16 C3 C4 C5 -174.7(2) . . . .
C16 C17 C18 C19 -0.7(4) . . . .
C17 C16 C21 C20 -0.6(3) . . . .
C17 C18 C19 S2 178.82(19) . . . .
C17 C18 C19 C20 -1.2(4) . . . .
C18 C19 C20 C21 2.1(4) . . . .
C19 C20 C21 C16 -1.2(4) . . . .
C21 C16 C17 C18 1.5(3) . . . .
C22 S2 C19 C18 -172.8(2) . . . .
C22 S2 C19 C20 7.2(3) . . . .
